data_9009365
loop_
_publ_author_name
'Pertlik, F.'
'Dunn, P. J.'

_publ_section_title
;
 Crystal structure of alvanite, (Zn,Ni)Al4(VO3)2(OH)12*2H2O, the
 first example of an unbranched zweier-single chain vanadate in nature
;
_journal_name_full 'Neues Jahrbuch fur Mineralogie, Monatshefte'
_journal_page_first 385
_journal_page_last 392
_journal_volume 1990
_journal_year 1990
_chemical_formula_sum 'Al4 H16 O20 V2 Zn'
_chemical_name_mineral Alvanite
_space_group_IT_number 14
_symmetry_space_group_name_Hall '-P 2yn'
_symmetry_space_group_name_H-M 'P 1 21/n 1'
_cell_angle_alpha 90
_cell_angle_beta 92.11
_cell_angle_gamma 90
_cell_formula_units_Z 2
_cell_length_a 17.808
_cell_length_b 5.132
_cell_length_c 8.881
_cell_volume 811.090
_database_code_amcsd 0014847
_exptl_crystal_density_diffrn 2.503
_cod_original_formula_sum 'Zn Al4 V2 O20 H16'
_cod_database_code 9009365

loop_
_space_group_symop_operation_xyz
x,y,z
1/2+x,1/2-y,1/2+z
1/2-x,1/2+y,1/2-z
-x,-y,-z

loop_
_atom_site_aniso_label
_atom_site_aniso_U_11
_atom_site_aniso_U_22
_atom_site_aniso_U_33
_atom_site_aniso_U_12
_atom_site_aniso_U_13
_atom_site_aniso_U_23
Zn 0.03020 0.01070 0.01530 -0.00180 0.00130 -0.00130
All 0.01720 0.00630 0.01200 -0.00050 0.00100 -0.00210
Al2 0.01930 0.00650 0.01300 0.00370 0.00160 -0.00140
V 0.01830 0.01410 0.02420 -0.00060 0.00020 0.00090
O1 0.02240 0.01900 0.02660 -0.00060 -0.00150 0.00400
O2 0.01880 0.02190 0.02650 0.00320 -0.00060 -0.00410
O3 0.02450 0.03960 0.03440 0.00040 0.00560 0.00360
O-hl 0.01000 0.00670 0.01710 -0.00530 -0.00060 0.00120
O-h2 0.00920 0.00460 0.02140 0.00660 -0.00100 0.00100
O-h3 0.01560 0.00930 0.00880 0.00710 0.00560 0.00030
O-h4 0.01840 0.01760 0.01360 -0.00170 0.00160 0.00180
O-h5 0.02120 0.00410 0.01380 -0.00540 -0.00760 0.00470
O-h6 0.02600 0.01290 0.01370 -0.00120 0.01280 0.00180
O-h7 0.06060 0.06550 0.04430 0.00600 -0.00550 0.00680

loop_
_atom_site_label
_atom_site_fract_x
_atom_site_fract_y
_atom_site_fract_z
_atom_site_U_iso_or_equiv
_atom_site_type_symbol
_atom_site_attached_hydrogens
Zn 0.00000 0.50000 0.50000 ? Zn 0
All 0.99820 0.99860 0.32630 ? Al 0
Al2 0.00190 0.50090 0.83980 ? Al 0
V 0.24280 0.11590 0.13630 ? V 0
O1 0.29130 0.84060 0.22640 ? O 0
O2 0.17030 0.00810 0.03400 ? O 0
O3 0.29970 0.26340 0.02640 ? O 0
O-hl 0.05740 0.31780 0.68240 ? O 0
O-h2 0.44730 0.36020 0.99790 ? O 0
O-h3 0.94630 0.68260 0.67750 ? O 0
O-h4 0.05760 0.38920 0.00560 ? O 0
O-h5 0.05760 0.80460 0.81200 ? O 0
O-h6 0.94710 0.19830 0.80010 ? O 0
O-h7 0.20920 0.21990 0.69950 ? O 0
Hl 0.10500 0.31100 0.68900 0.02000 H 0
H2 0.40800 0.36200 0.99700 0.02000 H 0
H3 0.10100 0.31100 0.32800 0.02000 H 0
H4 0.08700 0.39100 0.00500 0.02000 H 0
H5 0.08800 0.87500 0.85300 0.02000 H 0
H6 0.08000 0.84100 0.16200 0.02000 H 0
Hwl 0.77200 0.81900 0.23100 0.02000 H 0
Hw2 0.78600 0.78600 0.36700 0.02000 H 0

loop_
_cod_changelog_entry_id
_cod_changelog_entry_author
_cod_changelog_entry_date
_cod_changelog_entry_text
1
;cod-tools version 3.8.0
Id: cif_guess_AMCSD_atom_types 9581 2023-05-17 12:35:41Z saulius
;
2023-05-18T11:40:15+03:00
;Derived atom types and hydrogen counts
from atom names that follow the AMCSD naming convention
(Wat == water, O-H == hydroxyl).
;
2
;cod-tools version 3.10.1
Id: cif_fix_AMCSD_aniso_labels 10200 2024-08-01 14:09:44Z saulius
;
2024-08-02T12:21:18+03:00
;Changed the following '_atom_site_aniso_label' values:
'Ohl' -> 'O-hl'
'Oh2' -> 'O-h2'
'Oh3' -> 'O-h3'
'Oh4' -> 'O-h4'
'Oh5' -> 'O-h5'
'Oh6' -> 'O-h6'
'Oh7' -> 'O-h7'
;

loop_
_cod_related_entry_id
_cod_related_entry_database
_cod_related_entry_code
1 AMCSD 0014847
